data_1525917
loop_
_publ_author_name
'Marler, B.'
'Werthmann, U.'
'Gies, H.'

_publ_section_title
;
 Synthesis and structure of pure silica-RUB-10 (structure type:
 RUT)obtained with pyrrolidine as the structure directing agent
;
_journal_name_full 'Microporous and Mesoporous Materials'
_journal_page_first 329
_journal_page_last 340
_journal_volume 43
_journal_year 2001
_chemical_formula_sum 'C16 H36 N4 O72 Si36'
_chemical_name_systematic '(Si36 O72) (C4 H9 N)4'
_space_group_IT_number 5
_symmetry_space_group_name_Hall 'C 2y'
_symmetry_space_group_name_H-M 'C 1 2 1'
_cell_angle_alpha 90
_cell_angle_beta 113.97
_cell_angle_gamma 90
_cell_formula_units_Z 1
_cell_length_a 13.3395
_cell_length_b 13.1753
_cell_length_c 12.5916
_cell_volume 2022.145
_citation_journal_id_ASTM MIMMFJ
_cod_data_source_file Marler_MIMMFJ_2001_1770.cif
_cod_data_source_block C16H36N4O72Si36
_cod_database_code 1525917

loop_
_symmetry_equiv_pos_as_xyz
x,y,z
-x,y,-z
x+1/2,y+1/2,z
-x+1/2,y+1/2,-z

loop_
_atom_site_label
_atom_site_type_symbol
_atom_site_fract_x
_atom_site_fract_y
_atom_site_fract_z
_atom_site_occupancy
_atom_site_U_iso_or_equiv
C2 C 0.616 -0.031 0.314 1 0.0
Si7 Si+4 0.298 0.895 0.359 1 0.0
O8 O-2 -0.009 0.159 0.188 1 0.0
C4 C 0.706 -0.031 0.185 1 0.0
O7 O-2 0.328 0.012 0.386 1 0.0
Si1 Si+4 0.295 0.1286 0.109 1 0.0
Si2 Si+4 0.297 0.13 0.358 1 0.0
O16 O-2 0.184 0.867 0.37 1 0.0
Si6 Si+4 0.293 0.8971 0.107 1 0.0
O6 O-2 0.3923 0.195 0.451 1 0.0
Si9 Si+4 0.928 0.805 0.071 1 0.0
O2 O-2 0.175 0.145 0.005 1 0.0
N1 N 0.757 -0.09 0.289 1 0.0
Si4 Si+4 0.927 0.218 0.07 1 0.0
O18 O-2 0.004 0.833 0.397 1 0.0
Si8 Si+4 0.056 0.894 0.324 1 0.0
O17 O-2 -0.006 0.86 0.192 1 0.0
O4 O-2 0.292 0.158 0.231 1 0.0
Si3 Si+4 0.054 0.129 0.321 1 0.0
Si5 Si+4 0 0.259 0.5 1 0.0
O5 O-2 0.182 0.156 0.366 1 0.0
O19 O-2 0 0.789 0 1 0.0
O1 O-2 0.386 0.196 0.092 1 0.0
O14 O-2 0.1741 0.879 0.002 1 0.0
Si10 Si+4 0 0.764 0.5 1 0.0
O10 O-2 0.038 0.012 0.339 1 0.0
O13 O-2 0.1069 0.328 0.55 1 0.0
C3 C 0.595 -0.031 0.183 1 0.0
C1 C 0.736 -0.031 0.373 1 0.0
O11 O-2 0 0.237 0 1 0.0
O3 O-2 0.326 0.0126 0.107 1 0.0
O15 O-2 0.289 0.869 0.23 1 0.0
O9 O-2 0.003 0.189 0.396 1 0.0
O12 O-2 0.882 0.326 0.091 1 0.0
